data_7061313
loop_
_publ_author_name
'Gharpure, Santosh J.'
'Jegadeesan, S.'
'Vishwakarma, Dharmendra S.'

_publ_section_title
;
 Total synthesis of myristinins A--F and
 3&#x2032;-hydroxy-5,7-dimethoxy-4-O-2&#x2032;-cycloflavan by iterative
 generation of o-quinone methides
;
_journal_issue 12
_journal_name_full 'New Journal of Chemistry'
_journal_page_first 5460
_journal_page_last 5463
_journal_paper_doi 10.1039/D2NJ00244B
_journal_volume 46
_journal_year 2022
_chemical_formula_moiety 'C25 H23 Br O6'
_chemical_formula_sum 'C25 H24 Br O6'
_chemical_formula_weight 500.35
_space_group_crystal_system triclinic
_space_group_IT_number 2
_space_group_name_Hall '-P 1'
_space_group_name_H-M_alt 'P -1'
_atom_sites_solution_hydrogens geom
_atom_sites_solution_primary dual
_audit_creation_date 2019-01-22
_audit_creation_method
;
Olex2 1.2-ac3
(compiled 2017.08.10 svn.r3458 for OlexSys, GUI svn.r5381)
;
_audit_update_record
;
2021-07-16 deposited with the CCDC.	2022-02-21 downloaded from the CCDC.
;
_cell_angle_alpha 101.354(3)
_cell_angle_beta 107.907(4)
_cell_angle_gamma 101.361(3)
_cell_formula_units_Z 2
_cell_length_a 9.1036(4)
_cell_length_b 9.9813(4)
_cell_length_c 14.0392(6)
_cell_measurement_reflns_used 5742
_cell_measurement_temperature 150
_cell_measurement_theta_max 30.8720
_cell_measurement_theta_min 2.3500
_cell_volume 1143.89(9)
_computing_cell_refinement
;
CrystalClear-SM Expert 2.0 r7 (Rigaku, 2011)
;
_computing_data_collection
;
CrystalClear-SM Expert 2.0 r7 (Rigaku, 2011)
;
_computing_data_reduction
;
CrystalClear-SM Expert 2.0 r7 (Rigaku, 2011)
;
_computing_molecular_graphics 'Olex2 (Dolomanov et al., 2009)'
_computing_publication_material 'Olex2 (Dolomanov et al., 2009)'
_computing_structure_refinement 'ShelXL (Sheldrick, 2015)'
_computing_structure_solution 'ShelXT (Sheldrick, 2015)'
_diffrn_ambient_temperature 150
_diffrn_detector CCD
_diffrn_detector_area_resol_mean 28.5714
_diffrn_detector_type 'Rigaku Saturn724+'
_diffrn_measured_fraction_theta_full 0.976
_diffrn_measured_fraction_theta_max 0.976
_diffrn_measurement_details
;
List of Runs (angles in degrees, time in seconds):

  # Type    Start    End  Width  t~exp~   \w     \q     \k     \f   Frames
#--------------------------------------------------------------------------
  1  \w   -110.00  70.00   0.50    8.00    --  -20.00   0.00 -36.00  360
  2  \w    -72.00  19.00   0.50    8.00    --  -20.00 -72.00 108.00  182
  3  \w    -69.00 -16.50   0.50    8.00    --  -20.00 -72.00 -36.00  105
;
_diffrn_measurement_device 'AFC12 (Right): Kappa 3 circle'
_diffrn_measurement_device_type 'Rigaku Saturn724+ (2x2 bin mode)'
_diffrn_measurement_method 'profile data from \w-scans'
_diffrn_measurement_specimen_support 'Mitegen 50um'
_diffrn_orient_matrix_type 'CrysAlisPro convention (1999,Acta A55,543-557)'
_diffrn_orient_matrix_UB_11 0.0328189000
_diffrn_orient_matrix_UB_12 -0.0581369000
_diffrn_orient_matrix_UB_13 -0.0084675000
_diffrn_orient_matrix_UB_21 -0.0342504000
_diffrn_orient_matrix_UB_22 -0.0107828000
_diffrn_orient_matrix_UB_23 -0.0545671000
_diffrn_orient_matrix_UB_31 0.0707626000
_diffrn_orient_matrix_UB_32 0.0468051000
_diffrn_orient_matrix_UB_33 0.0014720000
_diffrn_radiation_collimation 0.3
_diffrn_radiation_monochromator Confocal
_diffrn_radiation_probe x-ray
_diffrn_radiation_type MoK\a
_diffrn_radiation_wavelength 0.71073
_diffrn_reflns_av_R_equivalents 0.0287
_diffrn_reflns_av_unetI/netI 0.0433
_diffrn_reflns_Laue_measured_fraction_full 0.976
_diffrn_reflns_Laue_measured_fraction_max 0.976
_diffrn_reflns_limit_h_max 10
_diffrn_reflns_limit_h_min -10
_diffrn_reflns_limit_k_max 11
_diffrn_reflns_limit_k_min -11
_diffrn_reflns_limit_l_max 16
_diffrn_reflns_limit_l_min -9
_diffrn_reflns_number 7129
_diffrn_reflns_point_group_measured_fraction_full 0.976
_diffrn_reflns_point_group_measured_fraction_max 0.976
_diffrn_reflns_theta_full 24.996
_diffrn_reflns_theta_max 24.996
_diffrn_reflns_theta_min 2.784
_diffrn_source 'Rotating Anode'
_diffrn_source_current 24.0
_diffrn_source_power 1.2
_diffrn_source_target Mo
_diffrn_source_type 'Rotating Anode'
_diffrn_source_voltage 50.0
_exptl_absorpt_coefficient_mu 1.835
_exptl_absorpt_correction_T_max 1.00000
_exptl_absorpt_correction_T_min 0.44550
_exptl_absorpt_correction_type multi-scan
_exptl_absorpt_process_details
;
CrysAlisPro 1.171.39.46 (Rigaku Oxford Diffraction, 2018)
Empirical absorption correction using spherical harmonics,
 implemented in SCALE3 ABSPACK scaling algorithm.
;
_exptl_crystal_colour colourless
_exptl_crystal_colour_primary colourless
_exptl_crystal_density_diffrn 1.453
_exptl_crystal_description block
_exptl_crystal_F_000 514
_exptl_crystal_size_max 0.18
_exptl_crystal_size_mid 0.11
_exptl_crystal_size_min 0.08
_refine_diff_density_max 0.294
_refine_diff_density_min -0.290
_refine_diff_density_rms 0.071
_refine_ls_extinction_method none
_refine_ls_goodness_of_fit_ref 1.002
_refine_ls_hydrogen_treatment constr
_refine_ls_matrix_type full
_refine_ls_number_parameters 292
_refine_ls_number_reflns 3932
_refine_ls_number_restraints 0
_refine_ls_restrained_S_all 1.002
_refine_ls_R_factor_all 0.0430
_refine_ls_R_factor_gt 0.0344
_refine_ls_shift/su_max 0.008
_refine_ls_shift/su_mean 0.001
_refine_ls_structure_factor_coef Fsqd
_refine_ls_weighting_details 'w=1/[\s^2^(Fo^2^)+(0.0379P)^2^+0.5256P] where P=(Fo^2^+2Fc^2^)/3'
_refine_ls_weighting_scheme calc
_refine_ls_wR_factor_gt 0.0767
_refine_ls_wR_factor_ref 0.0817
_reflns_Friedel_coverage 0.000
_reflns_number_gt 3430
_reflns_number_total 3932
_reflns_threshold_expression 'I > 2\s(I)'
_cod_data_source_file d2nj00244b2.cif
_cod_data_source_block sjg-jsm-06-35_mo
_cod_depositor_comments 'Adding full bibliography for 7061308--7061314.cif.'
_cod_original_cell_volume 1143.89(8)
_cod_database_code 7061313
_shelx_shelxl_version_number 2018/3
_shelx_space_group_comment
;
The symmetry employed for this shelxl refinement is uniquely defined
by the following loop, which should always be used as a source of
symmetry information in preference to the above space-group names.
They are only intended as comments.
;
_shelx_estimated_absorpt_t_max 0.867
_shelx_estimated_absorpt_t_min 0.734
_reflns_odcompleteness_completeness 84.18
_reflns_odcompleteness_iscentric 1
_reflns_odcompleteness_theta 30.97
_olex2_refinement_description
;
1. Fixed Uiso
 At 1.2 times of:
  All C(H) groups, All C(H,H) groups
 At 1.5 times of:
  All C(H,H,H) groups
2.a Ternary CH refined with riding coordinates:
 C9(H9), C17(H17)
2.b Secondary CH2 refined with riding coordinates:
 C18(H18A,H18B), C25(H25A,H25B)
2.c Aromatic/amide H refined with riding coordinates:
 C3(H3), C20(H20), C24(H24), C23(H23), C15(H15), C14(H14), C12(H12), C5(H5)
2.d Idealised Me refined as rotating group:
 C1(H1A,H1B,H1C), C10(H10A,H10B,H10C), C8(H8A,H8B,H8C)
;
_olex2_submission_special_instructions 'No special instructions were received'
_oxdiff_exptl_absorpt_empirical_details
;
Empirical correction (ABSPACK) includes:
- Absorption correction using spherical harmonics
- Frame scaling
- Detector area scaling
;
_oxdiff_exptl_absorpt_empirical_full_max 1.756
_oxdiff_exptl_absorpt_empirical_full_min 0.583

loop_
_space_group_symop_operation_xyz
'x, y, z'
'-x, -y, -z'

loop_
_atom_site_label
_atom_site_type_symbol
_atom_site_fract_x
_atom_site_fract_y
_atom_site_fract_z
_atom_site_U_iso_or_equiv
_atom_site_adp_type
_atom_site_occupancy
_atom_site_site_symmetry_order
_atom_site_calc_flag
_atom_site_refinement_flags_posn
_atom_site_refinement_flags_adp
_atom_site_refinement_flags_occupancy
_atom_site_disorder_assembly
_atom_site_disorder_group
Br1 Br 1.13222(3) 0.88405(3) 0.25030(2) 0.03144(11) Uani 1 1 d . . . . .
O4 O 0.49818(18) 0.46200(16) 0.15925(15) 0.0242(4) Uani 1 1 d . . . . .
O5 O 0.0993(2) 0.26234(19) 0.33056(15) 0.0292(4) Uani 1 1 d . . . . .
O3 O 0.6270(2) 0.81092(19) 0.37386(14) 0.0288(4) Uani 1 1 d . . . . .
O2 O 0.41728(19) 0.98603(16) 0.09163(14) 0.0220(4) Uani 1 1 d . . . . .
O6 O -0.1435(2) 0.15732(19) 0.19470(15) 0.0287(4) Uani 1 1 d . . . . .
O1 O 0.6202(3) 1.30579(19) 0.42979(17) 0.0412(5) Uani 1 1 d . . . . .
C22 C -0.0349(3) 0.2314(2) 0.1600(2) 0.0214(6) Uani 1 1 d . . . . .
C3 C 0.5183(3) 1.1487(3) 0.2644(2) 0.0230(6) Uani 1 1 d . . . . .
H3 H 0.489895 1.224348 0.237957 0.028 Uiso 1 1 calc R . . . .
C16 C 0.6375(3) 0.5623(2) 0.1765(2) 0.0195(5) Uani 1 1 d . . . . .
C21 C 0.1103(3) 0.2950(2) 0.2417(2) 0.0204(5) Uani 1 1 d . . . . .
C19 C 0.2184(3) 0.3936(2) 0.1295(2) 0.0210(6) Uani 1 1 d . . . . .
C20 C 0.2393(3) 0.3753(2) 0.2287(2) 0.0215(6) Uani 1 1 d . . . . .
H20 H 0.339164 0.417095 0.284896 0.026 Uiso 1 1 calc R . . . .
C18 C 0.3597(3) 0.6472(2) 0.1669(2) 0.0209(6) Uani 1 1 d . . . . .
H18A H 0.375923 0.656470 0.241156 0.025 Uiso 1 1 calc R . . . .
H18B H 0.256514 0.667465 0.134135 0.025 Uiso 1 1 calc R . . . .
C9 C 0.4964(3) 0.7575(2) 0.1595(2) 0.0167(5) Uani 1 1 d . . . . .
H9 H 0.461927 0.767581 0.087059 0.020 Uiso 1 1 calc R . . . .
C11 C 0.6459(3) 0.7037(2) 0.17810(19) 0.0166(5) Uani 1 1 d . . . . .
C24 C 0.0728(3) 0.3287(3) 0.0484(2) 0.0243(6) Uani 1 1 d . . . . .
H24 H 0.061254 0.341065 -0.018680 0.029 Uiso 1 1 calc R . . . .
C17 C 0.3493(3) 0.4963(2) 0.1146(2) 0.0215(6) Uani 1 1 d . . . . .
H17 H 0.325081 0.484356 0.038510 0.026 Uiso 1 1 calc R . . . .
C23 C -0.0577(3) 0.2454(3) 0.0621(2) 0.0260(6) Uani 1 1 d . . . . .
H23 H -0.157188 0.200726 0.006074 0.031 Uiso 1 1 calc R . . . .
C4 C 0.5900(3) 1.1698(3) 0.3697(2) 0.0256(6) Uani 1 1 d . . . . .
C2 C 0.4876(3) 1.0162(2) 0.1970(2) 0.0175(5) Uani 1 1 d . . . . .
C25 C -0.0681(3) 0.2018(3) 0.3055(2) 0.0318(7) Uani 1 1 d . . . . .
H25A H -0.084907 0.119455 0.334201 0.038 Uiso 1 1 calc R . . . .
H25B H -0.114909 0.273043 0.335845 0.038 Uiso 1 1 calc R . . . .
C7 C 0.5287(3) 0.9022(2) 0.23407(19) 0.0163(5) Uani 1 1 d . . . . .
C15 C 0.7760(3) 0.5159(3) 0.1960(2) 0.0252(6) Uani 1 1 d . . . . .
H15 H 0.768473 0.418951 0.193812 0.030 Uiso 1 1 calc R . . . .
C1 C 0.3634(3) 1.0951(3) 0.0497(2) 0.0334(7) Uani 1 1 d . . . . .
H1A H 0.313065 1.059102 -0.026228 0.050 Uiso 1 1 calc GR . . . .
H1B H 0.455337 1.177891 0.068205 0.050 Uiso 1 1 calc GR . . . .
H1C H 0.285114 1.122720 0.078630 0.050 Uiso 1 1 calc GR . . . .
C14 C 0.9240(3) 0.6093(3) 0.2183(2) 0.0260(6) Uani 1 1 d . . . . .
H14 H 1.018589 0.578065 0.233053 0.031 Uiso 1 1 calc R . . . .
C12 C 0.7942(3) 0.7958(3) 0.19812(19) 0.0194(5) Uani 1 1 d . . . . .
H12 H 0.801759 0.891966 0.197652 0.023 Uiso 1 1 calc R . . . .
C5 C 0.6301(3) 1.0595(3) 0.4112(2) 0.0262(6) Uani 1 1 d . . . . .
H5 H 0.678593 1.074284 0.484186 0.031 Uiso 1 1 calc R . . . .
C6 C 0.5962(3) 0.9275(3) 0.3414(2) 0.0212(6) Uani 1 1 d . . . . .
C10 C 0.7192(4) 0.8305(3) 0.4800(2) 0.0433(8) Uani 1 1 d . . . . .
H10A H 0.737546 0.739884 0.490062 0.065 Uiso 1 1 calc GR . . . .
H10B H 0.661063 0.864204 0.523829 0.065 Uiso 1 1 calc GR . . . .
H10C H 0.822662 0.900817 0.499488 0.065 Uiso 1 1 calc GR . . . .
C13 C 0.9312(3) 0.7496(3) 0.2187(2) 0.0215(5) Uani 1 1 d . . . . .
C8 C 0.7117(5) 1.3396(3) 0.5375(3) 0.0554(9) Uani 1 1 d . . . . .
H8A H 0.814521 1.317316 0.546670 0.083 Uiso 1 1 calc GR . . . .
H8B H 0.652474 1.283638 0.570812 0.083 Uiso 1 1 calc GR . . . .
H8C H 0.731520 1.441086 0.569552 0.083 Uiso 1 1 calc GR . . . .

loop_
_atom_site_aniso_label
_atom_site_aniso_U_11
_atom_site_aniso_U_22
_atom_site_aniso_U_33
_atom_site_aniso_U_23
_atom_site_aniso_U_13
_atom_site_aniso_U_12
Br1 0.01923(15) 0.03015(17) 0.0402(2) 0.00133(13) 0.01175(13) 0.00311(11)
O4 0.0203(9) 0.0169(9) 0.0396(12) 0.0106(8) 0.0129(8) 0.0079(7)
O5 0.0282(10) 0.0345(10) 0.0213(11) 0.0110(9) 0.0064(8) 0.0020(8)
O3 0.0392(11) 0.0296(10) 0.0190(11) 0.0103(9) 0.0075(9) 0.0140(8)
O2 0.0277(9) 0.0173(9) 0.0202(11) 0.0068(8) 0.0042(8) 0.0102(7)
O6 0.0243(9) 0.0316(10) 0.0272(12) 0.0102(9) 0.0096(8) -0.0015(8)
O1 0.0597(13) 0.0252(10) 0.0294(13) -0.0065(9) 0.0149(11) 0.0075(10)
C22 0.0215(12) 0.0157(12) 0.0260(16) 0.0054(11) 0.0089(12) 0.0032(10)
C3 0.0233(13) 0.0210(13) 0.0258(17) 0.0058(12) 0.0101(12) 0.0071(10)
C16 0.0209(12) 0.0198(12) 0.0202(15) 0.0055(11) 0.0099(11) 0.0066(10)
C21 0.0248(13) 0.0188(12) 0.0178(15) 0.0058(11) 0.0064(11) 0.0079(10)
C19 0.0232(13) 0.0155(12) 0.0292(16) 0.0080(11) 0.0135(12) 0.0080(10)
C20 0.0163(12) 0.0193(12) 0.0248(16) 0.0037(11) 0.0030(11) 0.0053(10)
C18 0.0192(12) 0.0179(12) 0.0268(16) 0.0077(11) 0.0076(11) 0.0071(10)
C9 0.0180(12) 0.0167(12) 0.0181(14) 0.0071(11) 0.0070(10) 0.0073(9)
C11 0.0197(12) 0.0195(12) 0.0136(14) 0.0063(10) 0.0075(10) 0.0074(10)
C24 0.0287(14) 0.0242(13) 0.0220(16) 0.0080(12) 0.0104(12) 0.0077(11)
C17 0.0213(12) 0.0219(13) 0.0224(16) 0.0076(11) 0.0085(11) 0.0062(10)
C23 0.0232(13) 0.0234(13) 0.0235(16) 0.0052(12) 0.0016(12) 0.0012(11)
C4 0.0266(13) 0.0215(13) 0.0267(17) -0.0006(12) 0.0134(12) 0.0036(11)
C2 0.0139(11) 0.0177(12) 0.0212(15) 0.0058(11) 0.0071(11) 0.0038(9)
C25 0.0330(15) 0.0335(15) 0.0275(18) 0.0092(13) 0.0133(13) 0.0018(12)
C7 0.0144(11) 0.0178(12) 0.0175(14) 0.0045(10) 0.0067(10) 0.0051(9)
C15 0.0271(13) 0.0214(13) 0.0345(18) 0.0115(12) 0.0152(13) 0.0127(11)
C1 0.0458(17) 0.0246(14) 0.0277(18) 0.0112(13) 0.0038(14) 0.0169(13)
C14 0.0221(13) 0.0298(14) 0.0298(17) 0.0081(13) 0.0107(12) 0.0131(11)
C12 0.0251(13) 0.0186(12) 0.0163(14) 0.0041(11) 0.0093(11) 0.0078(10)
C5 0.0289(14) 0.0313(15) 0.0171(16) 0.0050(12) 0.0097(12) 0.0052(11)
C6 0.0195(12) 0.0236(13) 0.0239(16) 0.0105(12) 0.0097(11) 0.0060(10)
C10 0.0532(19) 0.0483(19) 0.0235(19) 0.0163(15) 0.0010(15) 0.0171(15)
C13 0.0198(12) 0.0236(13) 0.0195(15) 0.0023(11) 0.0080(11) 0.0046(10)
C8 0.085(3) 0.0367(18) 0.026(2) -0.0108(15) 0.0149(19) 0.0066(17)

loop_
_atom_type_symbol
_atom_type_description
_atom_type_scat_dispersion_real
_atom_type_scat_dispersion_imag
_atom_type_scat_source
C C 0.0033 0.0016 'International Tables Vol C Tables 4.2.6.8 and 6.1.1.4'
H H 0.0000 0.0000 'International Tables Vol C Tables 4.2.6.8 and 6.1.1.4'
Br Br -0.2901 2.4595 'International Tables Vol C Tables 4.2.6.8 and 6.1.1.4'
O O 0.0106 0.0060 'International Tables Vol C Tables 4.2.6.8 and 6.1.1.4'

loop_
_geom_angle_atom_site_label_1
_geom_angle_atom_site_label_2
_geom_angle_atom_site_label_3
_geom_angle
_geom_angle_site_symmetry_1
_geom_angle_site_symmetry_3
_geom_angle_publ_flag
C16 O4 C17 116.79(17) . . ?
C21 O5 C25 104.74(19) . . ?
C6 O3 C10 118.9(2) . . ?
C2 O2 C1 117.7(2) . . ?
C22 O6 C25 104.39(18) . . ?
C4 O1 C8 118.1(2) . . ?
O6 C22 C21 109.7(2) . . ?
C23 C22 O6 128.3(2) . . ?
C23 C22 C21 121.9(2) . . ?
C4 C3 H3 120.3 . . ?
C4 C3 C2 119.5(2) . . ?
C2 C3 H3 120.3 . . ?
O4 C16 C11 123.7(2) . . ?
O4 C16 C15 115.9(2) . . ?
C15 C16 C11 120.4(2) . . ?
O5 C21 C22 109.4(2) . . ?
C20 C21 O5 128.7(2) . . ?
C20 C21 C22 121.9(2) . . ?
C20 C19 C17 119.3(2) . . ?
C24 C19 C20 120.1(2) . . ?
C24 C19 C17 120.2(2) . . ?
C21 C20 C19 117.4(2) . . ?
C21 C20 H20 121.3 . . ?
C19 C20 H20 121.3 . . ?
H18A C18 H18B 107.8 . . ?
C9 C18 H18A 109.0 . . ?
C9 C18 H18B 109.0 . . ?
C17 C18 H18A 109.0 . . ?
C17 C18 H18B 109.0 . . ?
C17 C18 C9 113.0(2) . . ?
C18 C9 H9 107.9 . . ?
C11 C9 C18 109.66(18) . . ?
C11 C9 H9 107.9 . . ?
C7 C9 C18 111.13(19) . . ?
C7 C9 H9 107.9 . . ?
C7 C9 C11 112.31(19) . . ?
C16 C11 C9 121.2(2) . . ?
C12 C11 C16 118.4(2) . . ?
C12 C11 C9 120.4(2) . . ?
C19 C24 H24 119.0 . . ?
C19 C24 C23 122.0(2) . . ?
C23 C24 H24 119.0 . . ?
O4 C17 C19 107.59(18) . . ?
O4 C17 C18 111.0(2) . . ?
O4 C17 H17 109.4 . . ?
C19 C17 C18 110.1(2) . . ?
C19 C17 H17 109.4 . . ?
C18 C17 H17 109.4 . . ?
C22 C23 C24 116.6(2) . . ?
C22 C23 H23 121.7 . . ?
C24 C23 H23 121.7 . . ?
O1 C4 C3 115.1(2) . . ?
O1 C4 C5 123.3(3) . . ?
C3 C4 C5 121.6(2) . . ?
O2 C2 C3 123.4(2) . . ?
O2 C2 C7 115.1(2) . . ?
C3 C2 C7 121.4(2) . . ?
O5 C25 H25A 110.1 . . ?
O5 C25 H25B 110.1 . . ?
O6 C25 O5 107.9(2) . . ?
O6 C25 H25A 110.1 . . ?
O6 C25 H25B 110.1 . . ?
H25A C25 H25B 108.4 . . ?
C2 C7 C9 121.2(2) . . ?
C6 C7 C9 121.9(2) . . ?
C6 C7 C2 116.9(2) . . ?
C16 C15 H15 119.6 . . ?
C14 C15 C16 120.8(2) . . ?
C14 C15 H15 119.6 . . ?
O2 C1 H1A 109.5 . . ?
O2 C1 H1B 109.5 . . ?
O2 C1 H1C 109.5 . . ?
H1A C1 H1B 109.5 . . ?
H1A C1 H1C 109.5 . . ?
H1B C1 H1C 109.5 . . ?
C15 C14 H14 120.8 . . ?
C15 C14 C13 118.5(2) . . ?
C13 C14 H14 120.8 . . ?
C11 C12 H12 119.5 . . ?
C13 C12 C11 120.9(2) . . ?
C13 C12 H12 119.5 . . ?
C4 C5 H5 121.3 . . ?
C6 C5 C4 117.4(3) . . ?
C6 C5 H5 121.3 . . ?
O3 C6 C7 114.6(2) . . ?
O3 C6 C5 122.3(2) . . ?
C7 C6 C5 123.1(2) . . ?
O3 C10 H10A 109.5 . . ?
O3 C10 H10B 109.5 . . ?
O3 C10 H10C 109.5 . . ?
H10A C10 H10B 109.5 . . ?
H10A C10 H10C 109.5 . . ?
H10B C10 H10C 109.5 . . ?
C14 C13 Br1 120.45(17) . . ?
C12 C13 Br1 118.53(18) . . ?
C12 C13 C14 121.0(2) . . ?
O1 C8 H8A 109.5 . . ?
O1 C8 H8B 109.5 . . ?
O1 C8 H8C 109.5 . . ?
H8A C8 H8B 109.5 . . ?
H8A C8 H8C 109.5 . . ?
H8B C8 H8C 109.5 . . ?

loop_
_geom_bond_atom_site_label_1
_geom_bond_atom_site_label_2
_geom_bond_distance
_geom_bond_site_symmetry_2
_geom_bond_publ_flag
Br1 C13 1.909(2) . ?
O4 C16 1.373(3) . ?
O4 C17 1.446(3) . ?
O5 C21 1.378(3) . ?
O5 C25 1.427(3) . ?
O3 C6 1.378(3) . ?
O3 C10 1.420(3) . ?
O2 C2 1.362(3) . ?
O2 C1 1.434(3) . ?
O6 C22 1.383(3) . ?
O6 C25 1.428(3) . ?
O1 C4 1.374(3) . ?
O1 C8 1.417(4) . ?
C22 C21 1.384(3) . ?
C22 C23 1.366(4) . ?
C3 H3 0.9500 . ?
C3 C4 1.374(4) . ?
C3 C2 1.386(3) . ?
C16 C11 1.394(3) . ?
C16 C15 1.395(3) . ?
C21 C20 1.368(3) . ?
C19 C20 1.400(4) . ?
C19 C24 1.384(4) . ?
C19 C17 1.507(3) . ?
C20 H20 0.9500 . ?
C18 H18A 0.9900 . ?
C18 H18B 0.9900 . ?
C18 C9 1.535(3) . ?
C18 C17 1.510(3) . ?
C9 H9 1.0000 . ?
C9 C11 1.527(3) . ?
C9 C7 1.522(3) . ?
C11 C12 1.387(3) . ?
C24 H24 0.9500 . ?
C24 C23 1.398(3) . ?
C17 H17 1.0000 . ?
C23 H23 0.9500 . ?
C4 C5 1.402(4) . ?
C2 C7 1.410(3) . ?
C25 H25A 0.9900 . ?
C25 H25B 0.9900 . ?
C7 C6 1.390(4) . ?
C15 H15 0.9500 . ?
C15 C14 1.383(3) . ?
C1 H1A 0.9800 . ?
C1 H1B 0.9800 . ?
C1 H1C 0.9800 . ?
C14 H14 0.9500 . ?
C14 C13 1.389(3) . ?
C12 H12 0.9500 . ?
C12 C13 1.381(3) . ?
C5 H5 0.9500 . ?
C5 C6 1.392(4) . ?
C10 H10A 0.9800 . ?
C10 H10B 0.9800 . ?
C10 H10C 0.9800 . ?
C8 H8A 0.9800 . ?
C8 H8B 0.9800 . ?
C8 H8C 0.9800 . ?
